data_7022637
loop_
_publ_author_name
'Chen, Xin'
'Wang, Yao-Yu'
'Liu, Bin'
'Yin, Bing'
'Liu, Ping'
'Shi, Qi-Zhen'

_publ_section_title
;
 New two-dimensional Mn(II) metal-organic framework featured spin canting.
;
_journal_issue 19
_journal_name_full 'Dalton transactions (Cambridge, England : 2003)'
_journal_page_first 7092
_journal_page_last 7100
_journal_paper_doi 10.1039/c3dt32556c
_journal_volume 42
_journal_year 2013
_chemical_formula_sum 'C78 H54 Mn3 N8 O14'
_chemical_formula_weight 1492.11
_chemical_name_systematic
;
?
;
_space_group_IT_number 2
_symmetry_cell_setting triclinic
_symmetry_space_group_name_Hall '-P 1'
_symmetry_space_group_name_H-M 'P -1'
_atom_sites_solution_hydrogens geom
_atom_sites_solution_primary direct
_atom_sites_solution_secondary difmap
_audit_creation_method SHELXL-97
_cell_angle_alpha 103.917(4)
_cell_angle_beta 112.404(3)
_cell_angle_gamma 93.820(3)
_cell_formula_units_Z 1
_cell_length_a 11.313(2)
_cell_length_b 11.826(2)
_cell_length_c 13.416(3)
_cell_measurement_reflns_used 1292
_cell_measurement_temperature 100(2)
_cell_measurement_theta_max 25.021
_cell_measurement_theta_min 3.105
_cell_volume 1585.4(5)
_computing_cell_refinement 'Bruker SMART'
_computing_data_collection 'Bruker SMART'
_computing_data_reduction 'Bruker SMART'
_computing_molecular_graphics 'Bruker SHELXTL'
_computing_publication_material 'Bruker SHELXTL'
_computing_structure_refinement 'SHELXL-97 (Sheldrick, 1997)'
_computing_structure_solution 'SHELXS-97 (Sheldrick, 1990)'
_diffrn_ambient_temperature 100(2)
_diffrn_measured_fraction_theta_full 0.976
_diffrn_measured_fraction_theta_max 0.976
_diffrn_measurement_device_type 'Bruck 1000 CCD area detector'
_diffrn_measurement_method '\w scans'
_diffrn_radiation_monochromator graphite
_diffrn_radiation_source 'fine-focus sealed tube'
_diffrn_radiation_type MoK\a
_diffrn_radiation_wavelength 0.71073
_diffrn_reflns_av_R_equivalents 0.0453
_diffrn_reflns_av_sigmaI/netI 0.1088
_diffrn_reflns_limit_h_max 13
_diffrn_reflns_limit_h_min -13
_diffrn_reflns_limit_k_max 14
_diffrn_reflns_limit_k_min -13
_diffrn_reflns_limit_l_max 15
_diffrn_reflns_limit_l_min -8
_diffrn_reflns_number 7902
_diffrn_reflns_theta_full 25.00
_diffrn_reflns_theta_max 25.00
_diffrn_reflns_theta_min 1.71
_exptl_absorpt_coefficient_mu 0.669
_exptl_absorpt_correction_T_max 0.8668
_exptl_absorpt_correction_T_min 0.8246
_exptl_absorpt_correction_type multi-scan
_exptl_absorpt_process_details sadabs
_exptl_crystal_colour yellow
_exptl_crystal_density_diffrn 1.563
_exptl_crystal_density_method 'not measured'
_exptl_crystal_description block
_exptl_crystal_F_000 765
_exptl_crystal_size_max 0.30
_exptl_crystal_size_mid 0.27
_exptl_crystal_size_min 0.22
_refine_diff_density_max 1.478
_refine_diff_density_min -2.451
_refine_diff_density_rms 0.303
_refine_ls_extinction_method none
_refine_ls_goodness_of_fit_ref 1.836
_refine_ls_hydrogen_treatment constr
_refine_ls_matrix_type full
_refine_ls_number_parameters 466
_refine_ls_number_reflns 5461
_refine_ls_number_restraints 0
_refine_ls_restrained_S_all 1.836
_refine_ls_R_factor_all 0.1545
_refine_ls_R_factor_gt 0.0947
_refine_ls_shift/su_max 1.381
_refine_ls_shift/su_mean 0.005
_refine_ls_structure_factor_coef Fsqd
_refine_ls_weighting_details 'calc w=1/[\s^2^(Fo^2^)+(0.1000P)^2^+0.5000P] where P=(Fo^2^+2Fc^2^)/3'
_refine_ls_weighting_scheme calc
_refine_ls_wR_factor_gt 0.2247
_refine_ls_wR_factor_ref 0.3351
_reflns_number_gt 3488
_reflns_number_total 5461
_reflns_threshold_expression >2sigma(I)
_cod_data_source_file c3dt32556c.txt
_cod_data_source_block 1'
_cod_original_sg_symbol_H-M P-1
_cod_database_code 7022637

loop_
_symmetry_equiv_pos_as_xyz
'x, y, z'
'-x, -y, -z'

loop_
_atom_site_label
_atom_site_type_symbol
_atom_site_fract_x
_atom_site_fract_y
_atom_site_fract_z
_atom_site_U_iso_or_equiv
_atom_site_adp_type
_atom_site_occupancy
_atom_site_symmetry_multiplicity
_atom_site_calc_flag
_atom_site_refinement_flags
Mn1 Mn 0.5000 0.5000 0.0000 0.0053(5) Uani 1 2 d S
Mn2 Mn 0.57064(13) 0.81454(12) -0.00635(12) 0.0054(4) Uani 1 1 d .
C1 C 0.3578(10) 0.9451(9) 0.0469(9) 0.016(2) Uani 1 1 d .
C2 C 0.2490(10) 0.8537(8) 0.0332(8) 0.009(2) Uani 1 1 d .
C3 C 0.1192(9) 0.8668(9) -0.0163(8) 0.011(2) Uani 1 1 d .
H3 H 0.1000 0.9359 -0.0391 0.014 Uiso 1 1 calc R
C4 C 0.0172(10) 0.7808(9) -0.0332(9) 0.016(2) Uani 1 1 d .
H4 H -0.0702 0.7903 -0.0698 0.019 Uiso 1 1 calc R
C5 C 0.0429(9) 0.6844(9) 0.0025(9) 0.012(2) Uani 1 1 d .
H5 H -0.0265 0.6268 -0.0075 0.014 Uiso 1 1 calc R
C6 C 0.1732(9) 0.6684(8) 0.0550(8) 0.006(2) Uani 1 1 d .
C7 C 0.2774(9) 0.7519(8) 0.0696(8) 0.006(2) Uani 1 1 d .
C8 C 0.4087(10) 0.7206(8) 0.1159(9) 0.010(2) Uani 1 1 d .
C9 C 0.2483(9) 0.5576(8) 0.1899(8) 0.005(2) Uani 1 1 d .
C10 C 0.2329(10) 0.6394(9) 0.2757(8) 0.014(2) Uani 1 1 d .
H10 H 0.1879 0.7025 0.2604 0.017 Uiso 1 1 calc R
C11 C 0.2848(10) 0.6279(9) 0.3860(8) 0.011(2) Uani 1 1 d .
H11 H 0.2800 0.6852 0.4469 0.013 Uiso 1 1 calc R
C12 C 0.3418(10) 0.5321(10) 0.4023(9) 0.016(2) Uani 1 1 d .
H12 H 0.3739 0.5215 0.4754 0.020 Uiso 1 1 calc R
C13 C 0.3544(10) 0.4490(9) 0.3150(9) 0.016(2) Uani 1 1 d .
H13 H 0.3955 0.3836 0.3295 0.020 Uiso 1 1 calc R
C14 C 0.3087(9) 0.4611(8) 0.2109(8) 0.011(2) Uani 1 1 d .
C15 C 0.3382(9) 0.3802(9) 0.1220(8) 0.010(2) Uani 1 1 d .
C16 C 0.2053(9) 0.4635(8) -0.1687(8) 0.007(2) Uani 1 1 d .
H16 H 0.1951 0.4612 -0.1022 0.009 Uiso 1 1 calc R
C17 C 0.0976(10) 0.4650(10) -0.2619(9) 0.018(3) Uani 1 1 d .
H17 H 0.0140 0.4589 -0.2606 0.021 Uiso 1 1 calc R
C18 C 0.1122(10) 0.4756(9) -0.3570(8) 0.014(2) Uani 1 1 d .
C19 C -0.0009(10) 0.4889(9) -0.4567(8) 0.013(2) Uani 1 1 d .
H19 H -0.0835 0.4794 -0.4538 0.015 Uiso 1 1 calc R
C20 C 0.2327(9) 0.4759(8) -0.3596(8) 0.010(2) Uani 1 1 d .
H20 H 0.2455 0.4808 -0.4245 0.013 Uiso 1 1 calc R
C21 C 0.3378(9) 0.4684(8) -0.2606(8) 0.006(2) Uani 1 1 d .
H21 H 0.4211 0.4657 -0.2617 0.008 Uiso 1 1 calc R
C22 C 0.8663(9) 0.8505(9) 0.1547(9) 0.014(2) Uani 1 1 d .
H22 H 0.8732 0.8512 0.0864 0.017 Uiso 1 1 calc R
C23 C 0.9799(10) 0.8605(9) 0.2487(8) 0.014(2) Uani 1 1 d .
H23 H 1.0611 0.8681 0.2432 0.016 Uiso 1 1 calc R
C24 C 0.9758(10) 0.8595(9) 0.3491(8) 0.011(2) Uani 1 1 d .
C25 C 0.8495(10) 0.8518(9) 0.3525(9) 0.016(2) Uani 1 1 d .
H25 H 0.8397 0.8522 0.4198 0.019 Uiso 1 1 calc R
C26 C 0.7416(9) 0.8436(8) 0.2524(8) 0.009(2) Uani 1 1 d .
H26 H 0.6585 0.8404 0.2546 0.011 Uiso 1 1 calc R
C27 C 1.0906(10) 0.8610(9) 0.4478(9) 0.014(2) Uani 1 1 d .
H27 H 1.1728 0.8842 0.4481 0.016 Uiso 1 1 calc R
C28 C 1.0901(10) 0.8327(9) 0.5369(9) 0.015(2) Uani 1 1 d .
H28 H 1.0071 0.8172 0.5378 0.018 Uiso 1 1 calc R
C29 C 1.1991(10) 0.8221(10) 0.6337(8) 0.018(3) Uani 1 1 d .
C30 C 1.3301(10) 0.8517(9) 0.6519(8) 0.011(2) Uani 1 1 d .
H30 H 1.3531 0.8834 0.6017 0.013 Uiso 1 1 calc R
C31 C 1.4266(9) 0.8321(8) 0.7491(9) 0.012(2) Uani 1 1 d .
H31 H 1.5149 0.8527 0.7621 0.014 Uiso 1 1 calc R
C32 C 1.2811(10) 0.7587(8) 0.8037(8) 0.012(2) Uani 1 1 d .
H32 H 1.2640 0.7248 0.8553 0.015 Uiso 1 1 calc R
C33 C 1.1784(10) 0.7744(9) 0.7153(8) 0.016(3) Uani 1 1 d .
H33 H 1.0924 0.7534 0.7081 0.019 Uiso 1 1 calc R
C34 C 0.2096(13) 0.0961(12) 0.2544(11) 0.037(3) Uani 1 1 d .
H34 H 0.1683 0.0619 0.1751 0.044 Uiso 1 1 calc R
C35 C 0.3116(14) 0.0419(12) 0.3187(12) 0.038(4) Uani 1 1 d .
H35 H 0.3361 -0.0262 0.2828 0.046 Uiso 1 1 calc R
C36 C 0.3723(12) 0.0917(12) 0.4336(11) 0.034(3) Uani 1 1 d .
C37 C 0.3311(12) 0.1933(11) 0.4845(11) 0.028(3) Uani 1 1 d .
H37 H 0.3733 0.2320 0.5630 0.034 Uiso 1 1 calc R
C38 C 0.2305(13) 0.2319(12) 0.4170(12) 0.041(4) Uani 1 1 d .
H38 H 0.1974 0.2929 0.4533 0.049 Uiso 1 1 calc R
C39 C 0.4775(14) 0.0520(13) 0.5097(13) 0.049(4) Uani 1 1 d .
H39 H 0.5217 0.1050 0.5833 0.058 Uiso 1 1 calc R
N1 N 0.7480(7) 0.8401(7) 0.1546(7) 0.0063(17) Uani 1 1 d .
N2 N 1.4040(8) 0.7890(7) 0.8201(7) 0.0080(18) Uani 1 1 d .
N3 N 0.3237(7) 0.4652(7) -0.1685(7) 0.013(2) Uani 1 1 d .
N4 N 0.1692(10) 0.1926(10) 0.3002(9) 0.036(3) Uani 1 1 d .
O1 O 0.3207(6) 1.0338(5) 0.0197(6) 0.0095(15) Uani 1 1 d .
O2 O 0.4693(6) 0.9230(5) 0.0807(6) 0.0091(15) Uani 1 1 d .
O3 O 0.4649(6) 0.7330(6) 0.2163(6) 0.0108(15) Uani 1 1 d .
O4 O 0.4569(6) 0.6809(6) 0.0424(6) 0.0123(16) Uani 1 1 d .
O5 O 0.3293(7) 0.2730(6) 0.1138(5) 0.0118(16) Uani 1 1 d .
O6 O 0.3756(6) 0.4266(6) 0.0598(6) 0.0110(15) Uani 1 1 d .
O7 O 0.1924(6) 0.5619(5) 0.0791(5) 0.0082(15) Uani 1 1 d .

loop_
_atom_site_aniso_label
_atom_site_aniso_U_11
_atom_site_aniso_U_22
_atom_site_aniso_U_33
_atom_site_aniso_U_23
_atom_site_aniso_U_13
_atom_site_aniso_U_12
Mn1 0.0036(10) 0.0052(11) 0.0020(11) -0.0018(8) -0.0021(9) -0.0011(8)
Mn2 0.0019(8) 0.0047(8) 0.0032(8) -0.0001(6) -0.0049(6) 0.0003(6)
C1 0.015(6) 0.006(5) 0.013(6) -0.015(4) 0.003(5) -0.004(4)
C2 0.015(5) 0.007(5) 0.009(5) 0.005(4) 0.008(4) -0.005(4)
C3 0.012(5) 0.009(5) 0.014(6) 0.004(4) 0.006(5) -0.002(4)
C4 0.000(5) 0.020(6) 0.021(6) 0.005(5) -0.001(4) 0.003(4)
C5 0.002(5) 0.014(6) 0.020(6) 0.010(5) 0.003(4) -0.004(4)
C6 0.001(5) 0.002(5) 0.015(5) 0.002(4) 0.002(4) -0.004(4)
C7 0.000(4) 0.008(5) 0.009(5) 0.010(4) -0.003(4) -0.001(4)
C8 0.012(5) 0.003(5) 0.018(6) 0.010(4) 0.005(5) 0.002(4)
C9 0.001(5) 0.010(5) 0.002(5) 0.004(4) -0.003(4) 0.000(4)
C10 0.013(5) 0.016(6) 0.008(5) -0.004(4) 0.002(5) 0.006(4)
C11 0.018(6) 0.012(5) 0.007(5) 0.002(4) 0.012(5) 0.001(4)
C12 0.008(5) 0.030(7) 0.013(6) 0.003(5) 0.008(5) 0.008(5)
C13 0.016(6) 0.012(6) 0.018(6) -0.001(5) 0.007(5) 0.000(4)
C14 0.009(5) 0.006(5) 0.007(5) -0.001(4) -0.004(4) -0.003(4)
C15 0.000(5) 0.021(6) 0.005(5) 0.002(4) -0.004(4) 0.003(4)
C16 0.008(5) 0.011(5) 0.004(5) 0.005(4) 0.003(4) 0.001(4)
C17 0.004(5) 0.023(6) 0.021(6) 0.006(5) 0.001(5) -0.003(4)
C18 0.018(6) 0.010(5) 0.008(5) 0.008(4) -0.003(5) -0.004(4)
C19 0.003(5) 0.020(6) 0.007(5) 0.004(5) -0.007(4) -0.002(4)
C20 0.013(5) 0.008(5) 0.004(5) 0.000(4) -0.002(4) -0.001(4)
C21 0.011(5) 0.010(5) 0.000(5) 0.008(4) 0.000(4) 0.009(4)
C22 0.008(5) 0.023(6) 0.013(6) 0.008(5) 0.003(5) 0.006(4)
C23 0.005(5) 0.020(6) 0.011(6) -0.001(5) 0.001(4) -0.001(4)
C24 0.013(5) 0.010(5) 0.006(5) 0.008(4) -0.003(4) 0.004(4)
C25 0.012(5) 0.017(6) 0.007(5) 0.002(4) -0.010(4) 0.009(4)
C26 0.004(5) 0.010(5) 0.010(5) 0.002(4) -0.003(4) 0.006(4)
C27 0.008(5) 0.009(5) 0.015(6) -0.003(4) -0.001(4) -0.001(4)
C28 0.007(5) 0.018(6) 0.016(6) 0.002(5) 0.003(5) -0.002(4)
C29 0.009(5) 0.021(6) 0.000(5) -0.015(4) -0.012(4) 0.005(5)
C30 0.018(6) 0.014(5) 0.000(5) 0.000(4) 0.005(4) -0.007(4)
C31 0.003(5) 0.007(5) 0.015(6) -0.005(4) -0.003(4) 0.000(4)
C32 0.023(6) 0.005(5) 0.009(5) 0.008(4) 0.004(5) -0.003(4)
C33 0.010(5) 0.016(6) 0.006(5) -0.004(4) -0.012(4) 0.008(4)
C34 0.043(8) 0.032(8) 0.015(7) -0.009(6) 0.002(6) -0.006(6)
C35 0.060(10) 0.026(7) 0.039(9) 0.011(6) 0.030(8) 0.006(7)
C36 0.021(7) 0.050(9) 0.035(8) 0.018(7) 0.014(6) -0.001(6)
C37 0.032(7) 0.031(7) 0.025(7) 0.012(6) 0.013(6) -0.005(6)
C38 0.029(8) 0.039(8) 0.041(9) -0.010(7) 0.012(7) 0.009(6)
C39 0.046(9) 0.053(10) 0.043(9) 0.024(8) 0.009(8) 0.011(8)
N1 0.000(4) 0.012(4) 0.009(4) 0.005(3) 0.003(3) -0.002(3)
N2 0.006(4) 0.013(5) 0.010(4) 0.013(4) 0.001(4) 0.009(3)
N3 0.004(4) 0.009(4) 0.015(5) -0.011(4) 0.001(4) -0.006(3)
N4 0.037(7) 0.032(7) 0.032(7) 0.008(5) 0.007(6) -0.001(5)
O1 0.011(4) 0.002(3) 0.020(4) 0.015(3) 0.003(3) 0.006(3)
O2 0.003(3) 0.004(3) 0.016(4) 0.004(3) -0.001(3) 0.004(3)
O3 0.006(3) 0.016(4) 0.012(4) 0.010(3) 0.002(3) 0.003(3)
O4 0.007(4) 0.014(4) 0.016(4) -0.004(3) 0.013(3) -0.009(3)
O5 0.029(4) 0.003(4) 0.004(3) 0.001(3) 0.006(3) 0.008(3)
O6 0.009(4) 0.019(4) 0.009(4) 0.006(3) 0.007(3) -0.001(3)
O7 0.010(4) 0.005(3) 0.011(4) 0.009(3) 0.001(3) 0.003(3)

loop_
_atom_type_symbol
_atom_type_description
_atom_type_scat_dispersion_real
_atom_type_scat_dispersion_imag
_atom_type_scat_source
C C 0.0033 0.0016 'International Tables Vol C Tables 4.2.6.8 and 6.1.1.4'
H H 0.0000 0.0000 'International Tables Vol C Tables 4.2.6.8 and 6.1.1.4'
N N 0.0061 0.0033 'International Tables Vol C Tables 4.2.6.8 and 6.1.1.4'
O O 0.0106 0.0060 'International Tables Vol C Tables 4.2.6.8 and 6.1.1.4'
Mn Mn 0.3368 0.7283 'International Tables Vol C Tables 4.2.6.8 and 6.1.1.4'

loop_
_geom_angle_atom_site_label_1
_geom_angle_atom_site_label_2
_geom_angle_atom_site_label_3
_geom_angle
_geom_angle_site_symmetry_1
_geom_angle_site_symmetry_3
O6 Mn1 O6 180.0 2_665 .
O6 Mn1 O4 85.3(3) 2_665 .
O6 Mn1 O4 94.7(3) . .
O6 Mn1 O4 94.7(3) 2_665 2_665
O6 Mn1 O4 85.3(3) . 2_665
O4 Mn1 O4 180.0 . 2_665
O6 Mn1 N3 92.4(3) 2_665 .
O6 Mn1 N3 87.6(3) . .
O4 Mn1 N3 86.5(3) . .
O4 Mn1 N3 93.5(3) 2_665 .
O6 Mn1 N3 87.6(3) 2_665 2_665
O6 Mn1 N3 92.4(3) . 2_665
O4 Mn1 N3 93.5(3) . 2_665
O4 Mn1 N3 86.5(3) 2_665 2_665
N3 Mn1 N3 180.0(4) . 2_665
O1 Mn2 O2 94.3(2) 2_675 .
O1 Mn2 N1 83.4(3) 2_675 .
O2 Mn2 N1 92.8(3) . .
O1 Mn2 O5 77.5(3) 2_675 2_665
O2 Mn2 O5 169.7(2) . 2_665
N1 Mn2 O5 92.5(3) . 2_665
O1 Mn2 N2 92.7(3) 2_675 1_454
O2 Mn2 N2 92.1(3) . 1_454
N1 Mn2 N2 174.0(3) . 1_454
O5 Mn2 N2 82.1(3) 2_665 1_454
O1 Mn2 O4 167.9(3) 2_675 .
O2 Mn2 O4 75.3(2) . .
N1 Mn2 O4 90.9(3) . .
O5 Mn2 O4 113.5(2) 2_665 .
N2 Mn2 O4 93.8(3) 1_454 .
O2 C1 O1 128.5(10) . .
O2 C1 C2 118.0(9) . .
O1 C1 C2 113.5(9) . .
C3 C2 C7 118.9(9) . .
C3 C2 C1 121.1(9) . .
C7 C2 C1 120.0(9) . .
C4 C3 C2 121.7(9) . .
C4 C3 H3 119.1 . .
C2 C3 H3 119.1 . .
C5 C4 C3 119.9(9) . .
C5 C4 H4 120.1 . .
C3 C4 H4 120.1 . .
C4 C5 C6 120.4(9) . .
C4 C5 H5 119.8 . .
C6 C5 H5 119.8 . .
O7 C6 C7 121.5(8) . .
O7 C6 C5 117.3(8) . .
C7 C6 C5 120.7(8) . .
C6 C7 C2 118.3(8) . .
C6 C7 C8 116.1(8) . .
C2 C7 C8 125.5(8) . .
O3 C8 O4 123.9(9) . .
O3 C8 C7 120.3(9) . .
O4 C8 C7 115.7(9) . .
C10 C9 O7 121.2(8) . .
C10 C9 C14 120.5(9) . .
O7 C9 C14 118.0(8) . .
C9 C10 C11 119.4(9) . .
C9 C10 H10 120.3 . .
C11 C10 H10 120.3 . .
C12 C11 C10 118.0(9) . .
C12 C11 H11 121.0 . .
C10 C11 H11 121.0 . .
C11 C12 C13 122.1(10) . .
C11 C12 H12 119.0 . .
C13 C12 H12 119.0 . .
C14 C13 C12 120.2(10) . .
C14 C13 H13 119.9 . .
C12 C13 H13 119.9 . .
C13 C14 C9 119.7(9) . .
C13 C14 C15 119.3(9) . .
C9 C14 C15 120.5(9) . .
O5 C15 O6 122.9(9) . .
O5 C15 C14 119.4(9) . .
O6 C15 C14 117.7(9) . .
N3 C16 C17 122.6(9) . .
N3 C16 H16 118.7 . .
C17 C16 H16 118.7 . .
C16 C17 C18 119.4(10) . .
C16 C17 H17 120.3 . .
C18 C17 H17 120.3 . .
C20 C18 C17 119.2(9) . .
C20 C18 C19 119.7(9) . .
C17 C18 C19 121.1(10) . .
C19 C19 C18 127.8(13) 2_564 .
C19 C19 H19 116.1 2_564 .
C18 C19 H19 116.1 . .
C18 C20 C21 117.3(9) . .
C18 C20 H20 121.3 . .
C21 C20 H20 121.3 . .
N3 C21 C20 122.7(9) . .
N3 C21 H21 118.7 . .
C20 C21 H21 118.7 . .
N1 C22 C23 123.9(10) . .
N1 C22 H22 118.1 . .
C23 C22 H22 118.1 . .
C24 C23 C22 120.6(10) . .
C24 C23 H23 119.7 . .
C22 C23 H23 119.7 . .
C23 C24 C25 116.8(9) . .
C23 C24 C27 122.8(10) . .
C25 C24 C27 120.3(9) . .
C26 C25 C24 117.5(10) . .
C26 C25 H25 121.3 . .
C24 C25 H25 121.3 . .
N1 C26 C25 124.4(9) . .
N1 C26 H26 117.8 . .
C25 C26 H26 117.8 . .
C28 C27 C24 125.4(10) . .
C28 C27 H27 117.3 . .
C24 C27 H27 117.3 . .
C27 C28 C29 128.8(10) . .
C27 C28 H28 115.6 . .
C29 C28 H28 115.6 . .
C30 C29 C33 115.6(9) . .
C30 C29 C28 123.6(11) . .
C33 C29 C28 120.7(10) . .
C29 C30 C31 117.0(9) . .
C29 C30 H30 121.5 . .
C31 C30 H30 121.5 . .
N2 C31 C30 125.4(9) . .
N2 C31 H31 117.3 . .
C30 C31 H31 117.3 . .
N2 C32 C33 122.5(10) . .
N2 C32 H32 118.7 . .
C33 C32 H32 118.7 . .
C32 C33 C29 120.8(10) . .
C32 C33 H33 119.6 . .
C29 C33 H33 119.6 . .
N4 C34 C35 124.0(12) . .
N4 C34 H34 118.0 . .
C35 C34 H34 118.0 . .
C36 C35 C34 118.2(12) . .
C36 C35 H35 120.9 . .
C34 C35 H35 120.9 . .
C35 C36 C37 119.1(12) . .
C35 C36 C39 125.6(14) . .
C37 C36 C39 115.3(13) . .
C38 C37 C36 117.5(12) . .
C38 C37 H37 121.3 . .
C36 C37 H37 121.3 . .
C37 C38 N4 127.4(13) . .
C37 C38 H38 116.3 . .
N4 C38 H38 116.3 . .
C39 C39 C36 128.6(19) 2_656 .
C39 C39 H39 115.7 2_656 .
C36 C39 H39 115.7 . .
C26 N1 C22 116.8(8) . .
C26 N1 Mn2 122.9(6) . .
C22 N1 Mn2 120.3(7) . .
C31 N2 C32 118.6(8) . .
C31 N2 Mn2 118.6(7) . 1_656
C32 N2 Mn2 120.5(7) . 1_656
C21 N3 C16 118.7(9) . .
C21 N3 Mn1 121.3(6) . .
C16 N3 Mn1 118.9(7) . .
C34 N4 C38 113.5(11) . .
C1 O1 Mn2 129.9(7) . 2_675
C1 O2 Mn2 131.8(6) . .
C8 O4 Mn1 124.9(6) . .
C8 O4 Mn2 119.6(6) . .
Mn1 O4 Mn2 112.4(3) . .
C15 O5 Mn2 110.3(6) . 2_665
C15 O6 Mn1 159.9(6) . .
C6 O7 C9 120.8(7) . .

loop_
_geom_bond_atom_site_label_1
_geom_bond_atom_site_label_2
_geom_bond_distance
_geom_bond_site_symmetry_2
Mn1 O6 2.101(6) 2_665
Mn1 O6 2.101(6) .
Mn1 O4 2.214(7) .
Mn1 O4 2.214(7) 2_665
Mn1 N3 2.294(8) .
Mn1 N3 2.294(8) 2_665
Mn2 O1 2.188(6) 2_675
Mn2 O2 2.195(7) .
Mn2 N1 2.254(8) .
Mn2 O5 2.261(7) 2_665
Mn2 N2 2.304(8) 1_454
Mn2 O4 2.335(7) .
C1 O2 1.237(12) .
C1 O1 1.239(12) .
C1 C2 1.507(14) .
C2 C3 1.399(14) .
C2 C7 1.416(13) .
C3 C4 1.397(14) .
C3 H3 0.9500 .
C4 C5 1.348(14) .
C4 H4 0.9500 .
C5 C6 1.419(13) .
C5 H5 0.9500 .
C6 O7 1.383(11) .
C6 C7 1.407(12) .
C7 C8 1.486(13) .
C8 O3 1.217(12) .
C8 O4 1.308(12) .
C9 C10 1.390(13) .
C9 O7 1.392(11) .
C9 C14 1.400(13) .
C10 C11 1.413(14) .
C10 H10 0.9500 .
C11 C12 1.363(14) .
C11 H11 0.9500 .
C12 C13 1.397(14) .
C12 H12 0.9500 .
C13 C14 1.339(15) .
C13 H13 0.9500 .
C14 C15 1.499(14) .
C15 O5 1.239(12) .
C15 O6 1.278(12) .
C16 N3 1.337(12) .
C16 C17 1.379(14) .
C16 H16 0.9500 .
C17 C18 1.380(15) .
C17 H17 0.9500 .
C18 C20 1.377(15) .
C18 C19 1.509(14) .
C19 C19 1.26(2) 2_564
C19 H19 0.9500 .
C20 C21 1.433(13) .
C20 H20 0.9500 .
C21 N3 1.315(12) .
C21 H21 0.9500 .
C22 N1 1.335(12) .
C22 C23 1.389(14) .
C22 H22 0.9500 .
C23 C24 1.368(14) .
C23 H23 0.9500 .
C24 C25 1.444(15) .
C24 C27 1.455(14) .
C25 C26 1.405(13) .
C25 H25 0.9500 .
C26 N1 1.333(12) .
C26 H26 0.9500 .
C27 C28 1.319(15) .
C27 H27 0.9500 .
C28 C29 1.449(14) .
C28 H28 0.9500 .
C29 C30 1.412(15) .
C29 C33 1.430(16) .
C30 C31 1.429(14) .
C30 H30 0.9500 .
C31 N2 1.277(13) .
C31 H31 0.9500 .
C32 N2 1.332(13) .
C32 C33 1.370(14) .
C32 H32 0.9500 .
C33 H33 0.9500 .
C34 N4 1.355(17) .
C34 C35 1.447(19) .
C34 H34 0.9500 .
C35 C36 1.377(19) .
C35 H35 0.9500 .
C36 C37 1.432(18) .
C36 C39 1.435(19) .
C37 C38 1.343(18) .
C37 H37 0.9500 .
C38 N4 1.389(17) .
C38 H38 0.9500 .
C39 C39 1.37(3) 2_656
C39 H39 0.9500 .
N2 Mn2 2.304(8) 1_656
O1 Mn2 2.188(6) 2_675
O5 Mn2 2.261(7) 2_665

loop_
_geom_torsion_atom_site_label_1
_geom_torsion_atom_site_label_2
_geom_torsion_atom_site_label_3
_geom_torsion_atom_site_label_4
_geom_torsion
_geom_torsion_site_symmetry_1
_geom_torsion_site_symmetry_4
O2 C1 C2 C3 -172.8(9) . .
O1 C1 C2 C3 5.9(14) . .
O2 C1 C2 C7 6.4(14) . .
O1 C1 C2 C7 -174.8(9) . .
C7 C2 C3 C4 -1.6(15) . .
C1 C2 C3 C4 177.7(9) . .
C2 C3 C4 C5 2.5(16) . .
C3 C4 C5 C6 -1.4(16) . .
C4 C5 C6 O7 -173.4(9) . .
C4 C5 C6 C7 -0.7(16) . .
O7 C6 C7 C2 174.1(9) . .
C5 C6 C7 C2 1.6(15) . .
O7 C6 C7 C8 -2.1(14) . .
C5 C6 C7 C8 -174.5(9) . .
C3 C2 C7 C6 -0.5(14) . .
C1 C2 C7 C6 -179.7(9) . .
C3 C2 C7 C8 175.2(10) . .
C1 C2 C7 C8 -4.0(15) . .
C6 C7 C8 O3 -78.9(12) . .
C2 C7 C8 O3 105.3(12) . .
C6 C7 C8 O4 101.4(10) . .
C2 C7 C8 O4 -74.4(13) . .
O7 C9 C10 C11 176.3(9) . .
C14 C9 C10 C11 3.3(15) . .
C9 C10 C11 C12 -3.8(15) . .
C10 C11 C12 C13 2.5(15) . .
C11 C12 C13 C14 -0.7(16) . .
C12 C13 C14 C9 0.1(15) . .
C12 C13 C14 C15 172.2(9) . .
C10 C9 C14 C13 -1.5(15) . .
O7 C9 C14 C13 -174.7(9) . .
C10 C9 C14 C15 -173.4(9) . .
O7 C9 C14 C15 13.4(13) . .
C13 C14 C15 O5 43.5(13) . .
C9 C14 C15 O5 -144.5(9) . .
C13 C14 C15 O6 -134.4(10) . .
C9 C14 C15 O6 37.6(13) . .
N3 C16 C17 C18 -3.9(16) . .
C16 C17 C18 C20 4.6(16) . .
C16 C17 C18 C19 -174.3(9) . .
C20 C18 C19 C19 -7(2) . 2_564
C17 C18 C19 C19 172.3(14) . 2_564
C17 C18 C20 C21 -1.8(14) . .
C19 C18 C20 C21 177.2(9) . .
C18 C20 C21 N3 -2.2(14) . .
N1 C22 C23 C24 0.3(17) . .
C22 C23 C24 C25 -2.0(15) . .
C22 C23 C24 C27 175.4(9) . .
C23 C24 C25 C26 1.2(14) . .
C27 C24 C25 C26 -176.3(9) . .
C24 C25 C26 N1 1.5(15) . .
C23 C24 C27 C28 -163.2(11) . .
C25 C24 C27 C28 14.1(16) . .
C24 C27 C28 C29 174.2(10) . .
C27 C28 C29 C30 5.8(18) . .
C27 C28 C29 C33 -171.2(10) . .
C33 C29 C30 C31 -0.5(14) . .
C28 C29 C30 C31 -177.6(9) . .
C29 C30 C31 N2 0.7(15) . .
N2 C32 C33 C29 1.7(15) . .
C30 C29 C33 C32 -0.6(14) . .
C28 C29 C33 C32 176.6(10) . .
N4 C34 C35 C36 0(2) . .
C34 C35 C36 C37 0.8(19) . .
C34 C35 C36 C39 -178.0(13) . .
C35 C36 C37 C38 2.8(19) . .
C39 C36 C37 C38 -178.2(13) . .
C36 C37 C38 N4 -8(2) . .
C35 C36 C39 C39 -13(3) . 2_656
C37 C36 C39 C39 168(2) . 2_656
C25 C26 N1 C22 -3.2(14) . .
C25 C26 N1 Mn2 175.7(7) . .
C23 C22 N1 C26 2.3(15) . .
C23 C22 N1 Mn2 -176.6(8) . .
O1 Mn2 N1 C26 131.5(8) 2_675 .
O2 Mn2 N1 C26 37.5(8) . .
O5 Mn2 N1 C26 -151.4(7) 2_665 .
N2 Mn2 N1 C26 -178(2) 1_454 .
O4 Mn2 N1 C26 -37.8(8) . .
O1 Mn2 N1 C22 -49.7(8) 2_675 .
O2 Mn2 N1 C22 -143.7(8) . .
O5 Mn2 N1 C22 27.4(8) 2_665 .
N2 Mn2 N1 C22 0(3) 1_454 .
O4 Mn2 N1 C22 141.0(8) . .
C30 C31 N2 C32 0.3(15) . .
C30 C31 N2 Mn2 -162.7(8) . 1_656
C33 C32 N2 C31 -1.5(15) . .
C33 C32 N2 Mn2 161.2(8) . 1_656
C20 C21 N3 C16 3.1(14) . .
C20 C21 N3 Mn1 -164.5(7) . .
C17 C16 N3 C21 0.0(14) . .
C17 C16 N3 Mn1 167.8(8) . .
O6 Mn1 N3 C21 15.2(7) 2_665 .
O6 Mn1 N3 C21 -164.8(7) . .
O4 Mn1 N3 C21 100.4(7) . .
O4 Mn1 N3 C21 -79.6(7) 2_665 .
N3 Mn1 N3 C21 -106(100) 2_665 .
O6 Mn1 N3 C16 -152.3(7) 2_665 .
O6 Mn1 N3 C16 27.7(7) . .
O4 Mn1 N3 C16 -67.1(7) . .
O4 Mn1 N3 C16 112.9(7) 2_665 .
N3 Mn1 N3 C16 86(100) 2_665 .
C35 C34 N4 C38 -3.4(19) . .
C37 C38 N4 C34 8(2) . .
O2 C1 O1 Mn2 5.0(16) . 2_675
C2 C1 O1 Mn2 -173.6(6) . 2_675
O1 C1 O2 Mn2 -98.4(12) . .
C2 C1 O2 Mn2 80.1(12) . .
O1 Mn2 O2 C1 101.5(9) 2_675 .
N1 Mn2 O2 C1 -174.9(9) . .
O5 Mn2 O2 C1 64.3(18) 2_665 .
N2 Mn2 O2 C1 8.7(9) 1_454 .
O4 Mn2 O2 C1 -84.7(9) . .
O3 C8 O4 Mn1 64.9(12) . .
C7 C8 O4 Mn1 -115.4(8) . .
O3 C8 O4 Mn2 -93.4(10) . .
C7 C8 O4 Mn2 86.3(9) . .
O6 Mn1 O4 C8 -159.3(7) 2_665 .
O6 Mn1 O4 C8 20.7(7) . .
O4 Mn1 O4 C8 14(100) 2_665 .
N3 Mn1 O4 C8 108.0(7) . .
N3 Mn1 O4 C8 -72.0(7) 2_665 .
O6 Mn1 O4 Mn2 0.2(3) 2_665 .
O6 Mn1 O4 Mn2 -179.8(3) . .
O4 Mn1 O4 Mn2 174(100) 2_665 .
N3 Mn1 O4 Mn2 -92.4(3) . .
N3 Mn1 O4 Mn2 87.6(3) 2_665 .
O1 Mn2 O4 C8 16.7(16) 2_675 .
O2 Mn2 O4 C8 -14.5(7) . .
N1 Mn2 O4 C8 78.2(7) . .
O5 Mn2 O4 C8 171.3(7) 2_665 .
N2 Mn2 O4 C8 -105.6(7) 1_454 .
O1 Mn2 O4 Mn1 -144.1(10) 2_675 .
O2 Mn2 O4 Mn1 -175.3(4) . .
N1 Mn2 O4 Mn1 -82.6(3) . .
O5 Mn2 O4 Mn1 10.5(4) 2_665 .
N2 Mn2 O4 Mn1 93.6(3) 1_454 .
O6 C15 O5 Mn2 12.8(11) . 2_665
C14 C15 O5 Mn2 -165.0(7) . 2_665
O5 C15 O6 Mn1 -82(2) . .
C14 C15 O6 Mn1 96(2) . .
O6 Mn1 O6 C15 84(100) 2_665 .
O4 Mn1 O6 C15 -111(2) . .
O4 Mn1 O6 C15 69(2) 2_665 .
N3 Mn1 O6 C15 163(2) . .
N3 Mn1 O6 C15 -17(2) 2_665 .
C7 C6 O7 C9 73.5(12) . .
C5 C6 O7 C9 -113.8(10) . .
C10 C9 O7 C6 30.0(13) . .
C14 C9 O7 C6 -156.9(8) . .
